data_7020603
loop_
_publ_author_name
'Gr\"uger, Nora'
'Wadepohl, Hubert'
'Gade, Lutz H.'

_publ_section_title
;
 A readily accessible PNP pincer ligand with a pyrrole backbone and its
 Ni(I/II) chemistry.
;
_journal_issue 46
_journal_name_full 'Dalton transactions (Cambridge, England : 2003)'
_journal_page_first 14028
_journal_page_last 14030
_journal_paper_doi 10.1039/c2dt32199h
_journal_volume 41
_journal_year 2012
_chemical_formula_sum 'C30 H26 I N Ni P2'
_chemical_formula_weight 648.07
_space_group_IT_number 14
_symmetry_cell_setting monoclinic
_symmetry_Int_Tables_number 14
_symmetry_space_group_name_Hall '-P 2ybc'
_symmetry_space_group_name_H-M 'P 1 21/c 1'
_atom_sites_solution_hydrogens geom
_atom_sites_solution_primary dual
_atom_sites_solution_secondary difmap
_audit_block_code ga_ng18
_audit_creation_method SHELXL-97
_audit_update_record 'Thu Aug 16 11:24:49 CEST 2012'
_cell_angle_alpha 90.00
_cell_angle_beta 107.243(9)
_cell_angle_gamma 90.00
_cell_formula_units_Z 4
_cell_length_a 14.291(9)
_cell_length_b 16.499(11)
_cell_length_c 11.466(6)
_cell_measurement_reflns_used 8182
_cell_measurement_temperature 100(2)
_cell_measurement_theta_max 31.57
_cell_measurement_theta_min 2.36
_cell_volume 2582(3)
_computing_cell_refinement
;
SAINT 8.x (Bruker AXS, 1997-2011). Includes estimated systematic errors
of the unit cell constants from Monte Carlo simulations.
;
_computing_data_collection 'SMART-5.631 (Bruker AXS, 2003)'
_computing_data_reduction 'SAINT 8.x (Bruker AXS, 1997-2011)'
_computing_publication_material 'encifer 1.4 (CCDC, 2011)'
_computing_structure_refinement 'SHELXL-97 (Sheldrick, 2008)'
_computing_structure_solution 'SIR2011 (Giacovazzo et al., 2011)'
_diffrn_ambient_environment 'perfluoro polyether oil'
_diffrn_ambient_temperature 100(2)
_diffrn_detector 'CCD plate'
_diffrn_detector_area_resol_mean 8.19
_diffrn_detector_type CCD-PXL-KAF2
_diffrn_measured_fraction_theta_full 0.993
_diffrn_measured_fraction_theta_max 0.941
_diffrn_measurement_device 'three-circle diffractometer'
_diffrn_measurement_device_type 'Bruker AXS Smart 1000'
_diffrn_measurement_method '\f- and \w-scans'
_diffrn_measurement_specimen_support 'polyimid foil'
_diffrn_radiation_monochromator graphite
_diffrn_radiation_probe x-ray
_diffrn_radiation_type MoK\a
_diffrn_radiation_wavelength 0.71073
_diffrn_reflns_av_R_equivalents 0.0493
_diffrn_reflns_av_sigmaI/netI 0.0356
_diffrn_reflns_limit_h_max 20
_diffrn_reflns_limit_h_min -21
_diffrn_reflns_limit_k_max 24
_diffrn_reflns_limit_k_min 0
_diffrn_reflns_limit_l_max 17
_diffrn_reflns_limit_l_min 0
_diffrn_reflns_number 53737
_diffrn_reflns_theta_full 31.00
_diffrn_reflns_theta_max 32.23
_diffrn_reflns_theta_min 1.49
_diffrn_source 'fine-focus sealed tube (Mo)'
_exptl_absorpt_coefficient_mu 2.092
_exptl_absorpt_correction_T_max 0.7464
_exptl_absorpt_correction_T_min 0.6676
_exptl_absorpt_correction_type multi-scan
_exptl_absorpt_process_details
;
multi-scan from symmetry-related measurements (Blessing 1995)
SADABS (Sheldrick & Bruker AXS, 2004-2008)
;
_exptl_crystal_colour red
_exptl_crystal_density_diffrn 1.667
_exptl_crystal_density_method 'not measured'
_exptl_crystal_description plate
_exptl_crystal_F_000 1296
_exptl_crystal_size_max 0.14
_exptl_crystal_size_mid 0.11
_exptl_crystal_size_min 0.03
_refine_diff_density_max 1.092
_refine_diff_density_min -0.478
_refine_diff_density_rms 0.139
_refine_ls_extinction_method none
_refine_ls_goodness_of_fit_ref 1.059
_refine_ls_hydrogen_treatment constr
_refine_ls_matrix_type full
_refine_ls_number_parameters 316
_refine_ls_number_reflns 8602
_refine_ls_number_restraints 0
_refine_ls_restrained_S_all 1.059
_refine_ls_R_factor_all 0.0515
_refine_ls_R_factor_gt 0.0329
_refine_ls_shift/su_max 0.000
_refine_ls_shift/su_mean 0.000
_refine_ls_structure_factor_coef Fsqd
_refine_ls_weighting_details 'calc w=1/[\s^2^(Fo^2^)+(0.0341P)^2^+3.1274P] where P=(Fo^2^+2Fc^2^)/3'
_refine_ls_weighting_scheme calc
_refine_ls_wR_factor_gt 0.0691
_refine_ls_wR_factor_ref 0.0808
_reflns_number_gt 6783
_reflns_number_total 8602
_reflns_threshold_expression >2sigma(I)
_cod_data_source_file c2dt32199h.txt
_cod_data_source_block complex_3
_cod_original_sg_symbol_H-M 'P 21/c'
_cod_database_code 7020603
_audit_block_refno 1421
_audit_block_usercomment NG-211-1

loop_
_symmetry_equiv_pos_as_xyz
'x, y, z'
'-x, y+1/2, -z+1/2'
'-x, -y, -z'
'x, -y-1/2, z-1/2'

loop_
_atom_site_label
_atom_site_type_symbol
_atom_site_fract_x
_atom_site_fract_y
_atom_site_fract_z
_atom_site_U_iso_or_equiv
_atom_site_adp_type
_atom_site_occupancy
_atom_site_symmetry_multiplicity
_atom_site_calc_flag
_atom_site_refinement_flags
I I 0.355308(11) -0.048165(9) 0.485454(13) 0.01544(5) Uani 1 1 d .
Ni Ni 0.24128(2) 0.050154(17) 0.35170(2) 0.01084(6) Uani 1 1 d .
P1 P 0.23718(4) -0.00926(4) 0.17896(5) 0.01271(11) Uani 1 1 d .
P2 P 0.22742(5) 0.13303(4) 0.49693(5) 0.01247(11) Uani 1 1 d .
N N 0.14674(14) 0.11697(12) 0.25048(17) 0.0129(4) Uani 1 1 d .
C1 C 0.09462(17) 0.10131(14) 0.1303(2) 0.0136(4) Uani 1 1 d .
C2 C 0.02420(18) 0.16007(15) 0.0893(2) 0.0162(4) Uani 1 1 d .
H2 H -0.0216 0.1636 0.0102 0.019 Uiso 1 1 calc R
C3 C 0.03330(18) 0.21488(15) 0.1889(2) 0.0172(5) Uani 1 1 d .
H3 H -0.0054 0.2618 0.1884 0.021 Uiso 1 1 calc R
C4 C 0.10865(18) 0.18679(14) 0.2855(2) 0.0143(4) Uani 1 1 d .
C5 C 0.11883(18) 0.02398(15) 0.0768(2) 0.0169(4) Uani 1 1 d .
H5A H 0.1235 0.0334 -0.0066 0.020 Uiso 1 1 calc R
H5B H 0.0678 -0.0174 0.0726 0.020 Uiso 1 1 calc R
C6 C 0.15890(18) 0.21879(14) 0.4100(2) 0.0164(5) Uani 1 1 d .
H6A H 0.1104 0.2394 0.4490 0.020 Uiso 1 1 calc R
H6B H 0.2040 0.2635 0.4057 0.020 Uiso 1 1 calc R
C7 C 0.33294(18) 0.03130(14) 0.1217(2) 0.0152(4) Uani 1 1 d .
C8 C 0.43057(19) 0.01985(16) 0.1903(2) 0.0186(5) Uani 1 1 d .
H8 H 0.4455 -0.0117 0.2629 0.022 Uiso 1 1 calc R
C9 C 0.5060(2) 0.05401(17) 0.1536(3) 0.0239(5) Uani 1 1 d .
H9 H 0.5722 0.0459 0.2008 0.029 Uiso 1 1 calc R
C10 C 0.4841(2) 0.10005(18) 0.0477(3) 0.0261(6) Uani 1 1 d .
H10 H 0.5356 0.1238 0.0226 0.031 Uiso 1 1 calc R
C11 C 0.3884(2) 0.11145(17) -0.0210(2) 0.0254(6) Uani 1 1 d .
H11 H 0.3741 0.1427 -0.0938 0.030 Uiso 1 1 calc R
C12 C 0.3122(2) 0.07765(16) 0.0150(2) 0.0207(5) Uani 1 1 d .
H12 H 0.2462 0.0860 -0.0327 0.025 Uiso 1 1 calc R
C13 C 0.23505(17) -0.11794(14) 0.1542(2) 0.0144(4) Uani 1 1 d .
C14 C 0.19164(19) -0.16814(15) 0.2210(2) 0.0182(5) Uani 1 1 d .
H14 H 0.1690 -0.1458 0.2841 0.022 Uiso 1 1 calc R
C15 C 0.1812(2) -0.25088(16) 0.1961(2) 0.0223(5) Uani 1 1 d .
H15 H 0.1501 -0.2845 0.2407 0.027 Uiso 1 1 calc R
C16 C 0.2161(2) -0.28396(16) 0.1063(2) 0.0232(5) Uani 1 1 d .
H16 H 0.2100 -0.3405 0.0903 0.028 Uiso 1 1 calc R
C17 C 0.2601(2) -0.23467(16) 0.0394(2) 0.0222(5) Uani 1 1 d .
H17 H 0.2840 -0.2576 -0.0223 0.027 Uiso 1 1 calc R
C18 C 0.26923(19) -0.15178(15) 0.0625(2) 0.0182(5) Uani 1 1 d .
H18 H 0.2987 -0.1181 0.0160 0.022 Uiso 1 1 calc R
C19 C 0.32931(18) 0.17986(14) 0.6105(2) 0.0142(4) Uani 1 1 d .
C20 C 0.30822(19) 0.23963(14) 0.6861(2) 0.0163(4) Uani 1 1 d .
H20 H 0.2422 0.2527 0.6799 0.020 Uiso 1 1 calc R
C21 C 0.3844(2) 0.27946(15) 0.7700(2) 0.0186(5) Uani 1 1 d .
H21 H 0.3704 0.3200 0.8211 0.022 Uiso 1 1 calc R
C22 C 0.4811(2) 0.26054(16) 0.7798(2) 0.0217(5) Uani 1 1 d .
H22 H 0.5329 0.2877 0.8381 0.026 Uiso 1 1 calc R
C23 C 0.5020(2) 0.20212(16) 0.7044(2) 0.0221(5) Uani 1 1 d .
H23 H 0.5681 0.1894 0.7109 0.027 Uiso 1 1 calc R
C24 C 0.42612(19) 0.16188(15) 0.6189(2) 0.0182(5) Uani 1 1 d .
H24 H 0.4406 0.1223 0.5667 0.022 Uiso 1 1 calc R
C25 C 0.15240(19) 0.08927(15) 0.5835(2) 0.0165(5) Uani 1 1 d .
C26 C 0.0518(2) 0.10218(17) 0.5525(2) 0.0219(5) Uani 1 1 d .
H26 H 0.0212 0.1385 0.4882 0.026 Uiso 1 1 calc R
C27 C -0.0042(2) 0.06176(18) 0.6156(3) 0.0289(6) Uani 1 1 d .
H27 H -0.0728 0.0709 0.5945 0.035 Uiso 1 1 calc R
C28 C 0.0401(2) 0.0086(2) 0.7087(3) 0.0320(7) Uani 1 1 d .
H28 H 0.0017 -0.0191 0.7510 0.038 Uiso 1 1 calc R
C29 C 0.1399(2) -0.00451(18) 0.7404(2) 0.0297(6) Uani 1 1 d .
H29 H 0.1700 -0.0411 0.8045 0.036 Uiso 1 1 calc R
C30 C 0.1966(2) 0.03596(16) 0.6785(2) 0.0224(5) Uani 1 1 d .
H30 H 0.2654 0.0272 0.7009 0.027 Uiso 1 1 calc R

loop_
_atom_site_aniso_label
_atom_site_aniso_U_11
_atom_site_aniso_U_22
_atom_site_aniso_U_33
_atom_site_aniso_U_23
_atom_site_aniso_U_13
_atom_site_aniso_U_12
I 0.01811(8) 0.01292(7) 0.01428(7) 0.00179(5) 0.00325(5) 0.00215(6)
Ni 0.01242(14) 0.01015(13) 0.01021(12) -0.00024(9) 0.00373(10) 0.00084(10)
P1 0.0138(3) 0.0125(3) 0.0117(2) -0.00132(19) 0.0036(2) 0.0011(2)
P2 0.0144(3) 0.0119(3) 0.0122(2) -0.00110(19) 0.0055(2) -0.0001(2)
N 0.0127(9) 0.0122(9) 0.0142(8) 0.0001(6) 0.0048(7) 0.0004(7)
C1 0.0114(11) 0.0152(10) 0.0140(9) 0.0000(8) 0.0034(8) -0.0010(8)
C2 0.0156(11) 0.0167(11) 0.0158(10) 0.0036(8) 0.0038(8) 0.0018(9)
C3 0.0166(12) 0.0150(11) 0.0208(11) 0.0028(8) 0.0068(9) 0.0028(9)
C4 0.0152(11) 0.0123(10) 0.0162(10) 0.0005(8) 0.0062(8) 0.0006(8)
C5 0.0159(11) 0.0185(11) 0.0144(10) -0.0009(8) 0.0016(8) 0.0021(9)
C6 0.0191(12) 0.0126(11) 0.0181(10) -0.0010(8) 0.0063(9) 0.0033(9)
C7 0.0190(12) 0.0138(10) 0.0138(9) -0.0013(8) 0.0063(8) 0.0009(8)
C8 0.0192(12) 0.0205(12) 0.0168(10) 0.0011(9) 0.0064(9) 0.0014(9)
C9 0.0180(12) 0.0288(14) 0.0262(12) -0.0017(10) 0.0085(10) -0.0010(11)
C10 0.0288(15) 0.0274(14) 0.0281(13) -0.0004(11) 0.0177(12) -0.0047(11)
C11 0.0335(16) 0.0229(13) 0.0227(12) 0.0052(10) 0.0131(11) 0.0000(11)
C12 0.0232(13) 0.0205(12) 0.0178(11) 0.0040(9) 0.0052(9) 0.0018(10)
C13 0.0135(11) 0.0133(10) 0.0152(10) -0.0010(8) 0.0025(8) 0.0015(8)
C14 0.0212(13) 0.0160(11) 0.0191(11) -0.0024(8) 0.0083(9) -0.0001(9)
C15 0.0244(14) 0.0160(12) 0.0280(13) -0.0002(9) 0.0099(10) -0.0014(10)
C16 0.0267(14) 0.0137(11) 0.0271(13) -0.0047(9) 0.0050(11) -0.0005(10)
C17 0.0260(14) 0.0200(12) 0.0213(11) -0.0081(9) 0.0083(10) 0.0024(10)
C18 0.0189(12) 0.0186(11) 0.0170(10) -0.0019(8) 0.0053(9) 0.0009(9)
C19 0.0175(11) 0.0124(10) 0.0134(9) -0.0001(7) 0.0055(8) -0.0013(8)
C20 0.0195(12) 0.0154(11) 0.0147(10) -0.0011(8) 0.0063(9) 0.0007(9)
C21 0.0263(13) 0.0136(11) 0.0151(10) -0.0022(8) 0.0050(9) -0.0028(9)
C22 0.0222(13) 0.0175(12) 0.0214(11) -0.0008(9) 0.0005(10) -0.0036(10)
C23 0.0165(12) 0.0197(12) 0.0275(13) -0.0022(9) 0.0024(10) 0.0002(10)
C24 0.0191(12) 0.0147(11) 0.0210(11) -0.0028(8) 0.0063(9) -0.0003(9)
C25 0.0205(12) 0.0162(11) 0.0156(10) -0.0046(8) 0.0096(9) -0.0052(9)
C26 0.0200(13) 0.0224(13) 0.0261(12) -0.0082(10) 0.0113(10) -0.0050(10)
C27 0.0243(14) 0.0347(16) 0.0341(15) -0.0156(12) 0.0185(12) -0.0128(12)
C28 0.0413(18) 0.0360(17) 0.0279(14) -0.0131(12) 0.0244(13) -0.0214(14)
C29 0.0463(19) 0.0281(15) 0.0191(12) -0.0009(10) 0.0163(12) -0.0113(13)
C30 0.0263(14) 0.0245(13) 0.0184(11) 0.0001(9) 0.0098(10) -0.0040(10)

loop_
_atom_type_symbol
_atom_type_description
_atom_type_scat_dispersion_real
_atom_type_scat_dispersion_imag
_atom_type_scat_source
C C 0.0033 0.0016 'International Tables Vol C Tables 4.2.6.8 and 6.1.1.4'
H H 0.0000 0.0000 'International Tables Vol C Tables 4.2.6.8 and 6.1.1.4'
I I -0.4742 1.8119 'International Tables Vol C Tables 4.2.6.8 and 6.1.1.4'
N N 0.0061 0.0033 'International Tables Vol C Tables 4.2.6.8 and 6.1.1.4'
Ni Ni 0.3393 1.1124 'International Tables Vol C Tables 4.2.6.8 and 6.1.1.4'
P P 0.1023 0.0942 'International Tables Vol C Tables 4.2.6.8 and 6.1.1.4'

loop_
_geom_angle_atom_site_label_1
_geom_angle_atom_site_label_2
_geom_angle_atom_site_label_3
_geom_angle
N Ni P1 83.19(7)
N Ni P2 83.84(7)
P1 Ni P2 166.52(3)
N Ni I 174.75(6)
P1 Ni I 95.90(4)
P2 Ni I 97.35(4)
C7 P1 C13 106.72(11)
C7 P1 C5 108.11(12)
C13 P1 C5 103.08(11)
C7 P1 Ni 109.93(8)
C13 P1 Ni 125.26(8)
C5 P1 Ni 102.47(8)
C25 P2 C19 104.83(12)
C25 P2 C6 107.28(12)
C19 P2 C6 104.28(12)
C25 P2 Ni 111.47(9)
C19 P2 Ni 124.94(9)
C6 P2 Ni 102.73(9)
C1 N C4 107.62(19)
C1 N Ni 126.04(16)
C4 N Ni 126.02(16)
C2 C1 N 109.4(2)
C2 C1 C5 133.9(2)
N C1 C5 116.4(2)
C1 C2 C3 106.8(2)
C1 C2 H2 126.6
C3 C2 H2 126.6
C4 C3 C2 107.1(2)
C4 C3 H3 126.5
C2 C3 H3 126.5
C3 C4 N 109.2(2)
C3 C4 C6 133.7(2)
N C4 C6 116.9(2)
C1 C5 P1 105.91(16)
C1 C5 H5A 110.6
P1 C5 H5A 110.6
C1 C5 H5B 110.6
P1 C5 H5B 110.6
H5A C5 H5B 108.7
C4 C6 P2 105.94(16)
C4 C6 H6A 110.5
P2 C6 H6A 110.5
C4 C6 H6B 110.5
P2 C6 H6B 110.5
H6A C6 H6B 108.7
C8 C7 C12 119.0(2)
C8 C7 P1 118.79(18)
C12 C7 P1 122.1(2)
C9 C8 C7 120.7(2)
C9 C8 H8 119.7
C7 C8 H8 119.7
C10 C9 C8 119.6(3)
C10 C9 H9 120.2
C8 C9 H9 120.2
C11 C10 C9 120.3(3)
C11 C10 H10 119.8
C9 C10 H10 119.8
C10 C11 C12 120.6(2)
C10 C11 H11 119.7
C12 C11 H11 119.7
C11 C12 C7 119.9(3)
C11 C12 H12 120.1
C7 C12 H12 120.1
C14 C13 C18 119.2(2)
C14 C13 P1 119.41(18)
C18 C13 P1 121.21(18)
C13 C14 C15 120.5(2)
C13 C14 H14 119.8
C15 C14 H14 119.8
C16 C15 C14 120.0(2)
C16 C15 H15 120.0
C14 C15 H15 120.0
C15 C16 C17 120.2(2)
C15 C16 H16 119.9
C17 C16 H16 119.9
C16 C17 C18 120.1(2)
C16 C17 H17 119.9
C18 C17 H17 119.9
C17 C18 C13 120.1(2)
C17 C18 H18 120.0
C13 C18 H18 120.0
C24 C19 C20 119.9(2)
C24 C19 P2 122.02(18)
C20 C19 P2 117.97(19)
C21 C20 C19 119.5(2)
C21 C20 H20 120.2
C19 C20 H20 120.2
C20 C21 C22 120.5(2)
C20 C21 H21 119.7
C22 C21 H21 119.7
C23 C22 C21 119.9(2)
C23 C22 H22 120.0
C21 C22 H22 120.0
C22 C23 C24 120.2(2)
C22 C23 H23 119.9
C24 C23 H23 119.9
C19 C24 C23 119.9(2)
C19 C24 H24 120.1
C23 C24 H24 120.1
C26 C25 C30 119.4(2)
C26 C25 P2 122.2(2)
C30 C25 P2 118.2(2)
C25 C26 C27 120.1(3)
C25 C26 H26 119.9
C27 C26 H26 119.9
C28 C27 C26 120.1(3)
C28 C27 H27 120.0
C26 C27 H27 120.0
C29 C28 C27 120.3(3)
C29 C28 H28 119.9
C27 C28 H28 119.9
C28 C29 C30 120.1(3)
C28 C29 H29 119.9
C30 C29 H29 119.9
C29 C30 C25 120.0(3)
C29 C30 H30 120.0
C25 C30 H30 120.0

loop_
_geom_bond_atom_site_label_1
_geom_bond_atom_site_label_2
_geom_bond_distance
I Ni 2.4814(10)
Ni N 1.860(2)
Ni P1 2.1952(12)
Ni P2 2.2084(11)
P1 C7 1.812(3)
P1 C13 1.814(3)
P1 C5 1.833(3)
P2 C25 1.813(3)
P2 C19 1.813(3)
P2 C6 1.837(3)
N C1 1.383(3)
N C4 1.383(3)
C1 C2 1.376(3)
C1 C5 1.500(3)
C2 C3 1.432(3)
C2 H2 0.9500
C3 C4 1.376(3)
C3 H3 0.9500
C4 C6 1.492(3)
C5 H5A 0.9900
C5 H5B 0.9900
C6 H6A 0.9900
C6 H6B 0.9900
C7 C8 1.397(4)
C7 C12 1.398(3)
C8 C9 1.388(4)
C8 H8 0.9500
C9 C10 1.387(4)
C9 H9 0.9500
C10 C11 1.375(4)
C10 H10 0.9500
C11 C12 1.391(4)
C11 H11 0.9500
C12 H12 0.9500
C13 C14 1.393(3)
C13 C18 1.400(3)
C14 C15 1.394(4)
C14 H14 0.9500
C15 C16 1.382(4)
C15 H15 0.9500
C16 C17 1.390(4)
C16 H16 0.9500
C17 C18 1.392(4)
C17 H17 0.9500
C18 H18 0.9500
C19 C24 1.390(4)
C19 C20 1.404(3)
C20 C21 1.386(3)
C20 H20 0.9500
C21 C22 1.388(4)
C21 H21 0.9500
C22 C23 1.385(4)
C22 H22 0.9500
C23 C24 1.395(4)
C23 H23 0.9500
C24 H24 0.9500
C25 C26 1.391(4)
C25 C30 1.397(4)
C26 C27 1.398(4)
C26 H26 0.9500
C27 C28 1.381(5)
C27 H27 0.9500
C28 C29 1.380(5)
C28 H28 0.9500
C29 C30 1.396(4)
C29 H29 0.9500
C30 H30 0.9500

loop_
_geom_torsion_atom_site_label_1
_geom_torsion_atom_site_label_2
_geom_torsion_atom_site_label_3
_geom_torsion_atom_site_label_4
_geom_torsion
N Ni P1 C7 95.07(11)
P2 Ni P1 C7 79.25(15)
I Ni P1 C7 -90.13(9)
N Ni P1 C13 -135.80(12)
P2 Ni P1 C13 -151.62(14)
I Ni P1 C13 39.00(10)
N Ni P1 C5 -19.69(11)
P2 Ni P1 C5 -35.51(15)
I Ni P1 C5 155.11(9)
N Ni P2 C25 101.15(12)
P1 Ni P2 C25 116.95(14)
I Ni P2 C25 -73.70(10)
N Ni P2 C19 -131.24(11)
P1 Ni P2 C19 -115.44(14)
I Ni P2 C19 53.91(10)
N Ni P2 C6 -13.44(10)
P1 Ni P2 C6 2.36(16)
I Ni P2 C6 171.71(8)
P1 Ni N C1 15.05(18)
P2 Ni N C1 -168.61(19)
I Ni N C1 -65.2(7)
P1 Ni N C4 -172.26(19)
P2 Ni N C4 4.07(18)
I Ni N C4 107.5(6)
C4 N C1 C2 -0.2(3)
Ni N C1 C2 173.63(16)
C4 N C1 C5 -175.2(2)
Ni N C1 C5 -1.4(3)
N C1 C2 C3 0.1(3)
C5 C1 C2 C3 174.0(3)
C1 C2 C3 C4 0.0(3)
C2 C3 C4 N -0.1(3)
C2 C3 C4 C6 174.7(3)
C1 N C4 C3 0.1(3)
Ni N C4 C3 -173.66(17)
C1 N C4 C6 -175.6(2)
Ni N C4 C6 10.6(3)
C2 C1 C5 P1 169.9(2)
N C1 C5 P1 -16.5(3)
C7 P1 C5 C1 -92.47(18)
C13 P1 C5 C1 154.78(16)
Ni P1 C5 C1 23.61(17)
C3 C4 C6 P2 164.6(2)
N C4 C6 P2 -20.9(3)
C25 P2 C6 C4 -96.67(18)
C19 P2 C6 C4 152.49(16)
Ni P2 C6 C4 20.93(17)
C13 P1 C7 C8 -75.1(2)
C5 P1 C7 C8 174.66(19)
Ni P1 C7 C8 63.5(2)
C13 P1 C7 C12 108.8(2)
C5 P1 C7 C12 -1.5(2)
Ni P1 C7 C12 -112.6(2)
C12 C7 C8 C9 0.1(4)
P1 C7 C8 C9 -176.1(2)
C7 C8 C9 C10 0.1(4)
C8 C9 C10 C11 -0.4(4)
C9 C10 C11 C12 0.6(4)
C10 C11 C12 C7 -0.3(4)
C8 C7 C12 C11 0.0(4)
P1 C7 C12 C11 176.1(2)
C7 P1 C13 C14 160.19(19)
C5 P1 C13 C14 -86.0(2)
Ni P1 C13 C14 29.8(2)
C7 P1 C13 C18 -24.9(2)
C5 P1 C13 C18 88.8(2)
Ni P1 C13 C18 -155.33(16)
C18 C13 C14 C15 -0.8(4)
P1 C13 C14 C15 174.2(2)
C13 C14 C15 C16 1.5(4)
C14 C15 C16 C17 -1.1(4)
C15 C16 C17 C18 0.0(4)
C16 C17 C18 C13 0.7(4)
C14 C13 C18 C17 -0.3(4)
P1 C13 C18 C17 -175.2(2)
C25 P2 C19 C24 125.7(2)
C6 P2 C19 C24 -121.6(2)
Ni P2 C19 C24 -4.6(2)
C25 P2 C19 C20 -58.3(2)
C6 P2 C19 C20 54.3(2)
Ni P2 C19 C20 171.40(14)
C24 C19 C20 C21 -0.9(3)
P2 C19 C20 C21 -176.94(18)
C19 C20 C21 C22 -0.1(4)
C20 C21 C22 C23 0.7(4)
C21 C22 C23 C24 -0.3(4)
C20 C19 C24 C23 1.3(4)
P2 C19 C24 C23 177.22(19)
C22 C23 C24 C19 -0.7(4)
C19 P2 C25 C26 130.5(2)
C6 P2 C25 C26 20.0(2)
Ni P2 C25 C26 -91.7(2)
C19 P2 C25 C30 -54.5(2)
C6 P2 C25 C30 -165.01(19)
Ni P2 C25 C30 83.3(2)
C30 C25 C26 C27 -0.3(4)
P2 C25 C26 C27 174.63(19)
C25 C26 C27 C28 -0.3(4)
C26 C27 C28 C29 0.4(4)
C27 C28 C29 C30 0.0(4)
C28 C29 C30 C25 -0.6(4)
C26 C25 C30 C29 0.7(4)
P2 C25 C30 C29 -174.4(2)
